data_7158185
loop_
_publ_author_name
'Tajti, \'Ad\'am'
'Szab\'o, K\'armen Em\>oke'
'Popovics-T\'oth, N\'ora'
'Iskanderov, Javad'
'Perdih, Franc'
'Hackler, L\'aszl\'o'
'Kari, Be\'ata'
'Pusk\'as, L\'aszl\'o G'
'B\'alint, Erika'

_publ_section_title
;
 PMDTA-catalyzed multicomponent synthesis and biological activity of
 2-amino-4H-chromenes containing a phosphonate or phosphine oxide moiety.
;
_journal_issue 31
_journal_name_full 'Organic &amp; biomolecular chemistry'
_journal_page_first 6883
_journal_page_last 6891
_journal_paper_doi 10.1039/d1ob01204e
_journal_volume 19
_journal_year 2021
_chemical_formula_moiety 'C18 H25 N2 O4 P'
_chemical_formula_sum 'C18 H25 N2 O4 P'
_chemical_formula_weight 364.37
_space_group_crystal_system monoclinic
_space_group_IT_number 14
_space_group_name_Hall '-P 2yn'
_space_group_name_H-M_alt 'P 1 21/n 1'
_atom_sites_solution_hydrogens mixed
_atom_sites_solution_primary dual
_audit_creation_method SHELXL-2018/3
_audit_update_record
;
2021-05-13 deposited with the CCDC.	2021-07-22 downloaded from the CCDC.
;
_cell_angle_alpha 90
_cell_angle_beta 109.314(2)
_cell_angle_gamma 90
_cell_formula_units_Z 4
_cell_length_a 14.4732(3)
_cell_length_b 8.9061(2)
_cell_length_c 15.9214(4)
_cell_measurement_reflns_used 4054
_cell_measurement_temperature 150.00(10)
_cell_measurement_theta_max 74.6260
_cell_measurement_theta_min 3.5510
_cell_volume 1936.76(8)
_computing_cell_refinement 'CrysAlisPro 1.171.39.46e (Rigaku OD, 2018)'
_computing_data_collection 'CrysAlisPro 1.171.39.46e (Rigaku OD, 2018)'
_computing_data_reduction 'CrysAlisPro 1.171.39.46e (Rigaku OD, 2018)'
_computing_structure_refinement 'SHELXL-2018/3 (Sheldrick, 2015)'
_computing_structure_solution 'ShelXT (Sheldrick, 2015)'
_diffrn_ambient_temperature 150.00(10)
_diffrn_detector 'CCD plate'
_diffrn_detector_area_resol_mean 10.4933
_diffrn_detector_type Atlas
_diffrn_measured_fraction_theta_full 0.999
_diffrn_measured_fraction_theta_max 0.999
_diffrn_measurement_device 'four-circle diffractometer'
_diffrn_measurement_device_type 'SuperNova, Dual, Cu at zero, Atlas'
_diffrn_measurement_method '\w scans'
_diffrn_radiation_type CuK\a
_diffrn_radiation_wavelength 1.54184
_diffrn_reflns_av_R_equivalents 0.0338
_diffrn_reflns_av_unetI/netI 0.0320
_diffrn_reflns_Laue_measured_fraction_full 0.999
_diffrn_reflns_Laue_measured_fraction_max 0.999
_diffrn_reflns_limit_h_max 17
_diffrn_reflns_limit_h_min -17
_diffrn_reflns_limit_k_max 10
_diffrn_reflns_limit_k_min -6
_diffrn_reflns_limit_l_max 19
_diffrn_reflns_limit_l_min -19
_diffrn_reflns_number 7323
_diffrn_reflns_point_group_measured_fraction_full 0.999
_diffrn_reflns_point_group_measured_fraction_max 0.999
_diffrn_reflns_theta_full 67.684
_diffrn_reflns_theta_max 70.035
_diffrn_reflns_theta_min 3.582
_diffrn_source 'micro-focus sealed X-ray tube'
_exptl_absorpt_coefficient_mu 1.462
_exptl_absorpt_correction_T_max 1.00000
_exptl_absorpt_correction_T_min 0.37774
_exptl_absorpt_correction_type multi-scan
_exptl_absorpt_process_details
;
CrysAlisPro 1.171.39.46e (Rigaku Oxford Diffraction, 2018)
Empirical absorption correction using spherical harmonics,
 implemented in SCALE3 ABSPACK scaling algorithm.
;
_exptl_crystal_colour 'light yellow'
_exptl_crystal_density_diffrn 1.250
_exptl_crystal_description prism
_exptl_crystal_F_000 776
_exptl_crystal_size_max 0.500
_exptl_crystal_size_mid 0.500
_exptl_crystal_size_min 0.200
_refine_diff_density_max 0.525
_refine_diff_density_min -0.721
_refine_diff_density_rms 0.093
_refine_ls_extinction_method none
_refine_ls_goodness_of_fit_ref 1.075
_refine_ls_hydrogen_treatment mixed
_refine_ls_matrix_type full
_refine_ls_number_parameters 234
_refine_ls_number_reflns 3670
_refine_ls_number_restraints 2
_refine_ls_restrained_S_all 1.075
_refine_ls_R_factor_all 0.0575
_refine_ls_R_factor_gt 0.0534
_refine_ls_shift/su_max 0.000
_refine_ls_shift/su_mean 0.000
_refine_ls_structure_factor_coef Fsqd
_refine_ls_weighting_details 'w=1/[\s^2^(Fo^2^)+(0.0886P)^2^+0.6388P] where P=(Fo^2^+2Fc^2^)/3'
_refine_ls_weighting_scheme calc
_refine_ls_wR_factor_gt 0.1380
_refine_ls_wR_factor_ref 0.1431
_reflns_Friedel_coverage 0.000
_reflns_number_gt 3295
_reflns_number_total 3670
_reflns_threshold_expression 'I > 2\s(I)'
_cod_data_source_file d1ob01204e2.cif
_cod_data_source_block Structure-2c
_cod_depositor_comments 'Adding full bibliography for 7158185--7158189.cif.'
_cod_original_sg_symbol_H-M 'P 21/n'
_cod_database_code 7158185
_shelx_shelxl_version_number 2018/3
_shelx_space_group_comment
;
The symmetry employed for this shelxl refinement is uniquely defined
by the following loop, which should always be used as a source of
symmetry information in preference to the above space-group names.
They are only intended as comments.
;
_shelx_estimated_absorpt_t_min 0.529
_shelx_estimated_absorpt_t_max 0.759

loop_
_space_group_symop_operation_xyz
'x, y, z'
'-x+1/2, y+1/2, -z+1/2'
'-x, -y, -z'
'x-1/2, -y-1/2, z-1/2'

loop_
_atom_site_label
_atom_site_type_symbol
_atom_site_fract_x
_atom_site_fract_y
_atom_site_fract_z
_atom_site_U_iso_or_equiv
_atom_site_adp_type
_atom_site_occupancy
_atom_site_site_symmetry_order
_atom_site_calc_flag
_atom_site_refinement_flags_posn
_atom_site_refinement_flags_adp
_atom_site_refinement_flags_occupancy
_atom_site_disorder_assembly
_atom_site_disorder_group
P1 P 0.64302(3) 0.32750(5) 0.39745(3) 0.02121(17) Uani 1 1 d . . . . .
O1 O 0.62809(10) 0.31054(15) 0.30227(8) 0.0288(3) Uani 1 1 d . . . . .
O2 O 0.71019(9) 0.67945(14) 0.29553(8) 0.0268(3) Uani 1 1 d . . . . .
O3 O 0.72491(9) 0.22361(15) 0.46011(8) 0.0290(3) Uani 1 1 d . . . . .
O4 O 0.55089(9) 0.29365(14) 0.42633(9) 0.0275(3) Uani 1 1 d . . . . .
N1 N 0.92787(11) 0.4822(2) 0.56472(11) 0.0355(4) Uani 1 1 d . . . . .
N2 N 0.87093(11) 0.64823(19) 0.34751(11) 0.0286(4) Uani 1 1 d D . . . .
H2A H 0.8676(18) 0.699(2) 0.2972(12) 0.034 Uiso 1 1 d D U . . .
H2B H 0.9263(13) 0.609(3) 0.3808(14) 0.034 Uiso 1 1 d D U . . .
C1 C 0.67362(11) 0.51795(19) 0.43748(11) 0.0211(4) Uani 1 1 d . . . . .
H1 H 0.672796 0.525979 0.499880 0.025 Uiso 1 1 calc R U . . .
C2 C 0.77489(12) 0.5556(2) 0.43555(11) 0.0217(4) Uani 1 1 d . . . . .
C3 C 0.78730(12) 0.6242(2) 0.36283(11) 0.0229(4) Uani 1 1 d . . . . .
C4 C 0.62149(12) 0.6994(2) 0.31065(12) 0.0232(4) Uani 1 1 d . . . . .
C5 C 0.60016(12) 0.62616(19) 0.37858(11) 0.0225(4) Uani 1 1 d . . . . .
C6 C 0.55606(13) 0.7960(2) 0.25244(13) 0.0300(4) Uani 1 1 d . . . . .
H6 H 0.572860 0.845407 0.206598 0.036 Uiso 1 1 calc R U . . .
C7 C 0.46552(14) 0.8194(2) 0.26234(15) 0.0335(5) Uani 1 1 d . . . . .
H7 H 0.419270 0.884068 0.222436 0.040 Uiso 1 1 calc R U . . .
C8 C 0.44221(13) 0.7485(2) 0.33031(14) 0.0339(4) Uani 1 1 d . . . . .
H8 H 0.380437 0.765955 0.337381 0.041 Uiso 1 1 calc R U . . .
C9 C 0.50879(13) 0.6526(2) 0.38782(13) 0.0283(4) Uani 1 1 d . . . . .
H9 H 0.492246 0.604122 0.434069 0.034 Uiso 1 1 calc R U . . .
C10 C 0.85902(12) 0.5142(2) 0.50656(12) 0.0245(4) Uani 1 1 d . . . . .
C11 C 0.79865(15) 0.1487(3) 0.43041(15) 0.0370(5) Uani 1 1 d . . . . .
H11A H 0.863250 0.197087 0.457838 0.044 Uiso 1 1 calc R U . . .
H11B H 0.780651 0.156490 0.364921 0.044 Uiso 1 1 calc R U . . .
C12 C 0.80365(16) -0.0152(2) 0.45804(18) 0.0479(6) Uani 1 1 d . . . . .
H12A H 0.738117 -0.060640 0.430575 0.057 Uiso 1 1 calc R U . . .
H12B H 0.849485 -0.068071 0.433791 0.057 Uiso 1 1 calc R U . . .
C13 C 0.83599(18) -0.0419(3) 0.5574(2) 0.0529(7) Uani 1 1 d . . . . .
H13A H 0.831260 -0.150542 0.568361 0.064 Uiso 1 1 calc R U . . .
H13B H 0.790555 0.011274 0.581982 0.064 Uiso 1 1 calc R U . . .
C14 C 0.9397(2) 0.0103(4) 0.6066(2) 0.0676(8) Uani 1 1 d . . . . .
H14A H 0.985570 -0.044230 0.584162 0.101 Uiso 1 1 calc R U . . .
H14B H 0.955651 -0.009378 0.670374 0.101 Uiso 1 1 calc R U . . .
H14C H 0.944917 0.118239 0.596987 0.101 Uiso 1 1 calc R U . . .
C15 C 0.50277(14) 0.1479(2) 0.40246(16) 0.0350(5) Uani 1 1 d . . . . .
H15A H 0.533625 0.073325 0.449502 0.042 Uiso 1 1 calc R U . . .
H15B H 0.509505 0.111905 0.345942 0.042 Uiso 1 1 calc R U . . .
C16 C 0.39580(15) 0.1658(3) 0.39226(16) 0.0401(5) Uani 1 1 d . . . . .
H16A H 0.390747 0.204258 0.448922 0.048 Uiso 1 1 calc R U . . .
H16B H 0.364260 0.065748 0.381345 0.048 Uiso 1 1 calc R U . . .
C17 C 0.34011(16) 0.2702(3) 0.3178(2) 0.0558(7) Uani 1 1 d . . . . .
H17A H 0.373648 0.368738 0.326287 0.067 Uiso 1 1 calc R U . . .
H17B H 0.273507 0.286279 0.320606 0.067 Uiso 1 1 calc R U . . .
C18 C 0.3321(2) 0.2080(5) 0.2254(2) 0.0739(9) Uani 1 1 d . . . . .
H18A H 0.294335 0.278120 0.179321 0.111 Uiso 1 1 calc R U . . .
H18B H 0.298928 0.110462 0.216649 0.111 Uiso 1 1 calc R U . . .
H18C H 0.397763 0.195989 0.221360 0.111 Uiso 1 1 calc R U . . .

loop_
_atom_site_aniso_label
_atom_site_aniso_U_11
_atom_site_aniso_U_22
_atom_site_aniso_U_33
_atom_site_aniso_U_23
_atom_site_aniso_U_13
_atom_site_aniso_U_12
P1 0.0169(2) 0.0255(3) 0.0224(3) -0.00169(15) 0.00817(18) -0.00040(14)
O1 0.0288(7) 0.0358(7) 0.0213(7) -0.0047(5) 0.0077(5) 0.0015(5)
O2 0.0173(6) 0.0390(7) 0.0242(7) 0.0075(5) 0.0071(5) 0.0036(5)
O3 0.0266(7) 0.0325(7) 0.0295(7) 0.0025(5) 0.0113(5) 0.0080(5)
O4 0.0216(6) 0.0278(6) 0.0377(7) -0.0042(5) 0.0159(5) -0.0056(5)
N1 0.0213(8) 0.0524(10) 0.0304(9) 0.0069(8) 0.0050(6) 0.0005(7)
N2 0.0176(7) 0.0395(9) 0.0298(8) 0.0110(7) 0.0095(6) 0.0022(6)
C1 0.0155(7) 0.0274(8) 0.0207(8) -0.0023(7) 0.0065(6) -0.0018(6)
C2 0.0150(7) 0.0275(8) 0.0215(8) 0.0010(7) 0.0044(6) -0.0013(6)
C3 0.0179(8) 0.0270(8) 0.0227(8) 0.0004(7) 0.0052(6) -0.0003(6)
C4 0.0158(7) 0.0275(8) 0.0260(9) -0.0030(7) 0.0064(6) -0.0002(6)
C5 0.0179(8) 0.0236(8) 0.0251(8) -0.0040(7) 0.0060(6) -0.0009(6)
C6 0.0243(9) 0.0312(9) 0.0306(10) 0.0025(8) 0.0038(7) 0.0008(7)
C7 0.0227(9) 0.0304(10) 0.0415(11) 0.0011(8) 0.0028(8) 0.0051(7)
C8 0.0205(8) 0.0356(10) 0.0449(11) -0.0038(9) 0.0099(8) 0.0043(7)
C9 0.0217(9) 0.0309(9) 0.0347(10) -0.0054(8) 0.0125(7) -0.0015(7)
C10 0.0199(8) 0.0308(9) 0.0233(8) 0.0012(7) 0.0079(7) -0.0025(7)
C11 0.0285(10) 0.0464(12) 0.0400(11) 0.0017(9) 0.0165(8) 0.0121(8)
C12 0.0326(11) 0.0333(11) 0.0757(17) -0.0167(11) 0.0151(11) 0.0036(9)
C13 0.0458(13) 0.0344(11) 0.0837(19) 0.0188(12) 0.0284(13) 0.0069(10)
C14 0.0433(14) 0.085(2) 0.0675(18) 0.0257(16) 0.0096(12) 0.0124(14)
C15 0.0250(10) 0.0281(9) 0.0510(13) -0.0007(9) 0.0114(8) -0.0077(7)
C16 0.0261(10) 0.0456(12) 0.0526(14) -0.0098(10) 0.0184(9) -0.0134(8)
C17 0.0230(10) 0.0502(14) 0.091(2) 0.0010(13) 0.0152(11) -0.0004(9)
C18 0.0475(15) 0.106(3) 0.0668(19) 0.0245(18) 0.0172(14) 0.0134(16)

loop_
_atom_type_symbol
_atom_type_description
_atom_type_scat_dispersion_real
_atom_type_scat_dispersion_imag
_atom_type_scat_source
C C 0.0181 0.0091 'International Tables Vol C Tables 4.2.6.8 and 6.1.1.4'
H H 0.0000 0.0000 'International Tables Vol C Tables 4.2.6.8 and 6.1.1.4'
N N 0.0311 0.0180 'International Tables Vol C Tables 4.2.6.8 and 6.1.1.4'
O O 0.0492 0.0322 'International Tables Vol C Tables 4.2.6.8 and 6.1.1.4'
P P 0.2955 0.4335 'International Tables Vol C Tables 4.2.6.8 and 6.1.1.4'

loop_
_geom_angle_atom_site_label_1
_geom_angle_atom_site_label_2
_geom_angle_atom_site_label_3
_geom_angle
_geom_angle_site_symmetry_1
_geom_angle_site_symmetry_3
_geom_angle_publ_flag
O1 P1 O3 114.68(7) . . ?
O1 P1 O4 115.60(7) . . ?
O3 P1 O4 103.60(7) . . ?
O1 P1 C1 113.25(8) . . ?
O3 P1 C1 106.37(8) . . ?
O4 P1 C1 102.00(7) . . ?
C3 O2 C4 118.26(14) . . ?
C11 O3 P1 122.70(12) . . ?
C15 O4 P1 118.02(12) . . ?
C3 N2 H2A 117.2(16) . . ?
C3 N2 H2B 122.1(16) . . ?
H2A N2 H2B 120(2) . . ?
C5 C1 C2 109.48(14) . . ?
C5 C1 P1 109.79(11) . . ?
C2 C1 P1 109.00(12) . . ?
C5 C1 H1 109.5 . . ?
C2 C1 H1 109.5 . . ?
P1 C1 H1 109.5 . . ?
C3 C2 C10 118.30(15) . . ?
C3 C2 C1 120.90(14) . . ?
C10 C2 C1 120.72(15) . . ?
N2 C3 O2 110.94(15) . . ?
N2 C3 C2 127.44(16) . . ?
O2 C3 C2 121.61(15) . . ?
C5 C4 C6 122.48(16) . . ?
C5 C4 O2 122.12(15) . . ?
C6 C4 O2 115.40(16) . . ?
C4 C5 C9 117.81(16) . . ?
C4 C5 C1 119.58(15) . . ?
C9 C5 C1 122.58(16) . . ?
C4 C6 C7 118.69(18) . . ?
C4 C6 H6 120.7 . . ?
C7 C6 H6 120.7 . . ?
C6 C7 C8 120.24(18) . . ?
C6 C7 H7 119.9 . . ?
C8 C7 H7 119.9 . . ?
C9 C8 C7 120.09(17) . . ?
C9 C8 H8 120.0 . . ?
C7 C8 H8 120.0 . . ?
C8 C9 C5 120.70(18) . . ?
C8 C9 H9 119.7 . . ?
C5 C9 H9 119.7 . . ?
N1 C10 C2 179.1(2) . . ?
O3 C11 C12 108.31(18) . . ?
O3 C11 H11A 110.0 . . ?
C12 C11 H11A 110.0 . . ?
O3 C11 H11B 110.0 . . ?
C12 C11 H11B 110.0 . . ?
H11A C11 H11B 108.4 . . ?
C13 C12 C11 114.96(19) . . ?
C13 C12 H12A 108.5 . . ?
C11 C12 H12A 108.5 . . ?
C13 C12 H12B 108.5 . . ?
C11 C12 H12B 108.5 . . ?
H12A C12 H12B 107.5 . . ?
C12 C13 C14 113.7(2) . . ?
C12 C13 H13A 108.8 . . ?
C14 C13 H13A 108.8 . . ?
C12 C13 H13B 108.8 . . ?
C14 C13 H13B 108.8 . . ?
H13A C13 H13B 107.7 . . ?
C13 C14 H14A 109.5 . . ?
C13 C14 H14B 109.5 . . ?
H14A C14 H14B 109.5 . . ?
C13 C14 H14C 109.5 . . ?
H14A C14 H14C 109.5 . . ?
H14B C14 H14C 109.5 . . ?
O4 C15 C16 108.50(16) . . ?
O4 C15 H15A 110.0 . . ?
C16 C15 H15A 110.0 . . ?
O4 C15 H15B 110.0 . . ?
C16 C15 H15B 110.0 . . ?
H15A C15 H15B 108.4 . . ?
C15 C16 C17 114.24(19) . . ?
C15 C16 H16A 108.7 . . ?
C17 C16 H16A 108.7 . . ?
C15 C16 H16B 108.7 . . ?
C17 C16 H16B 108.7 . . ?
H16A C16 H16B 107.6 . . ?
C16 C17 C18 112.3(2) . . ?
C16 C17 H17A 109.1 . . ?
C18 C17 H17A 109.1 . . ?
C16 C17 H17B 109.1 . . ?
C18 C17 H17B 109.1 . . ?
H17A C17 H17B 107.9 . . ?
C17 C18 H18A 109.5 . . ?
C17 C18 H18B 109.5 . . ?
H18A C18 H18B 109.5 . . ?
C17 C18 H18C 109.5 . . ?
H18A C18 H18C 109.5 . . ?
H18B C18 H18C 109.5 . . ?

loop_
_geom_bond_atom_site_label_1
_geom_bond_atom_site_label_2
_geom_bond_distance
_geom_bond_site_symmetry_2
_geom_bond_publ_flag
P1 O1 1.4661(13) . ?
P1 O3 1.5729(13) . ?
P1 O4 1.5766(12) . ?
P1 C1 1.8145(17) . ?
O2 C3 1.358(2) . ?
O2 C4 1.394(2) . ?
O3 C11 1.463(2) . ?
O4 C15 1.463(2) . ?
N1 C10 1.149(2) . ?
N2 C3 1.329(2) . ?
N2 H2A 0.908(16) . ?
N2 H2B 0.875(16) . ?
C1 C5 1.510(2) . ?
C1 C2 1.514(2) . ?
C1 H1 1.0000 . ?
C2 C3 1.372(2) . ?
C2 C10 1.409(2) . ?
C4 C5 1.383(3) . ?
C4 C6 1.384(3) . ?
C5 C9 1.398(2) . ?
C6 C7 1.386(3) . ?
C6 H6 0.9500 . ?
C7 C8 1.387(3) . ?
C7 H7 0.9500 . ?
C8 C9 1.383(3) . ?
C8 H8 0.9500 . ?
C9 H9 0.9500 . ?
C11 C12 1.520(3) . ?
C11 H11A 0.9900 . ?
C11 H11B 0.9900 . ?
C12 C13 1.512(4) . ?
C12 H12A 0.9900 . ?
C12 H12B 0.9900 . ?
C13 C14 1.519(4) . ?
C13 H13A 0.9900 . ?
C13 H13B 0.9900 . ?
C14 H14A 0.9800 . ?
C14 H14B 0.9800 . ?
C14 H14C 0.9800 . ?
C15 C16 1.511(3) . ?
C15 H15A 0.9900 . ?
C15 H15B 0.9900 . ?
C16 C17 1.513(4) . ?
C16 H16A 0.9900 . ?
C16 H16B 0.9900 . ?
C17 C18 1.540(5) . ?
C17 H17A 0.9900 . ?
C17 H17B 0.9900 . ?
C18 H18A 0.9800 . ?
C18 H18B 0.9800 . ?
C18 H18C 0.9800 . ?

loop_
_geom_hbond_atom_site_label_D
_geom_hbond_atom_site_label_H
_geom_hbond_atom_site_label_A
_geom_hbond_distance_DH
_geom_hbond_distance_HA
_geom_hbond_distance_DA
_geom_hbond_angle_DHA
_geom_hbond_site_symmetry_A
_geom_hbond_publ_flag
N2 H2A O1 0.908(16) 1.887(16) 2.793(2) 175(2) 2_655 yes
N2 H2B N1 0.875(16) 2.157(17) 3.015(2) 167(2) 3_766 yes

loop_
_geom_torsion_atom_site_label_1
_geom_torsion_atom_site_label_2
_geom_torsion_atom_site_label_3
_geom_torsion_atom_site_label_4
_geom_torsion
_geom_torsion_site_symmetry_1
_geom_torsion_site_symmetry_2
_geom_torsion_site_symmetry_3
_geom_torsion_site_symmetry_4
_geom_torsion_publ_flag
O1 P1 O3 C11 16.63(18) . . . . ?
O4 P1 O3 C11 143.53(15) . . . . ?
C1 P1 O3 C11 -109.37(16) . . . . ?
O1 P1 O4 C15 54.90(16) . . . . ?
O3 P1 O4 C15 -71.41(15) . . . . ?
C1 P1 O4 C15 178.23(14) . . . . ?
O1 P1 C1 C5 51.11(14) . . . . ?
O3 P1 C1 C5 177.97(11) . . . . ?
O4 P1 C1 C5 -73.79(13) . . . . ?
O1 P1 C1 C2 -68.81(13) . . . . ?
O3 P1 C1 C2 58.05(13) . . . . ?
O4 P1 C1 C2 166.29(11) . . . . ?
C5 C1 C2 C3 -27.5(2) . . . . ?
P1 C1 C2 C3 92.62(18) . . . . ?
C5 C1 C2 C10 155.81(16) . . . . ?
P1 C1 C2 C10 -84.07(18) . . . . ?
C4 O2 C3 N2 -163.56(15) . . . . ?
C4 O2 C3 C2 15.7(2) . . . . ?
C10 C2 C3 N2 5.1(3) . . . . ?
C1 C2 C3 N2 -171.66(17) . . . . ?
C10 C2 C3 O2 -173.98(16) . . . . ?
C1 C2 C3 O2 9.2(3) . . . . ?
C3 O2 C4 C5 -19.8(2) . . . . ?
C3 O2 C4 C6 160.96(16) . . . . ?
C6 C4 C5 C9 -0.2(3) . . . . ?
O2 C4 C5 C9 -179.41(16) . . . . ?
C6 C4 C5 C1 177.76(16) . . . . ?
O2 C4 C5 C1 -1.5(2) . . . . ?
C2 C1 C5 C4 23.3(2) . . . . ?
P1 C1 C5 C4 -96.38(16) . . . . ?
C2 C1 C5 C9 -158.90(16) . . . . ?
P1 C1 C5 C9 81.47(18) . . . . ?
C5 C4 C6 C7 -0.4(3) . . . . ?
O2 C4 C6 C7 178.84(16) . . . . ?
C4 C6 C7 C8 1.0(3) . . . . ?
C6 C7 C8 C9 -0.9(3) . . . . ?
C7 C8 C9 C5 0.3(3) . . . . ?
C4 C5 C9 C8 0.3(3) . . . . ?
C1 C5 C9 C8 -177.60(17) . . . . ?
P1 O3 C11 C12 -131.82(16) . . . . ?
O3 C11 C12 C13 -62.9(2) . . . . ?
C11 C12 C13 C14 -63.5(3) . . . . ?
P1 O4 C15 C16 -151.38(15) . . . . ?
O4 C15 C16 C17 63.4(3) . . . . ?
C15 C16 C17 C18 66.2(3) . . . . ?
